data_4501931
loop_
_publ_author_name
'Hu, Tuoping'
'Bi, Wenhua'
'Hu, Xiaoqin'
'Zhao, Xiaoliang'
'Sun, Daofeng'

_publ_section_title
;
 Construction of Metal&#x2212;Organic Frameworks with Novel {Zn8O13} SBU
 or Chiral Channels throughin SituLigand Reaction
;
_journal_issue 8
_journal_name_full 'Crystal Growth &amp; Design'
_journal_page_first 3324
_journal_paper_doi 10.1021/cg100725j
_journal_volume 10
_journal_year 2010
_chemical_formula_sum 'C30 H6 N12 O25 Zn8'
_chemical_formula_weight 1457.43
_chemical_name_systematic
;
 ?
;
_space_group_IT_number 202
_symmetry_cell_setting cubic
_symmetry_space_group_name_Hall '-F 2 2 3'
_symmetry_space_group_name_H-M 'F m -3'
_atom_sites_solution_hydrogens geom
_atom_sites_solution_primary direct
_atom_sites_solution_secondary difmap
_audit_creation_method SHELXL-97
_cell_angle_alpha 90.00
_cell_angle_beta 90.00
_cell_angle_gamma 90.00
_cell_formula_units_Z 8
_cell_length_a 22.0003(7)
_cell_length_b 22.0003(7)
_cell_length_c 22.0003(7)
_cell_measurement_temperature 273(2)
_cell_volume 10648.4(6)
_computing_structure_refinement 'SHELXL-97 (Sheldrick, 1997)'
_diffrn_ambient_temperature 273(2)
_diffrn_measured_fraction_theta_full 1.000
_diffrn_measured_fraction_theta_max 1.000
_diffrn_radiation_monochromator graphite
_diffrn_radiation_source 'fine-focus sealed tube'
_diffrn_radiation_type MoK\a
_diffrn_radiation_wavelength 0.71073
_diffrn_reflns_av_R_equivalents 0.0446
_diffrn_reflns_av_sigmaI/netI 0.0214
_diffrn_reflns_limit_h_max 28
_diffrn_reflns_limit_h_min -14
_diffrn_reflns_limit_k_max 23
_diffrn_reflns_limit_k_min -27
_diffrn_reflns_limit_l_max 27
_diffrn_reflns_limit_l_min -26
_diffrn_reflns_number 15640
_diffrn_reflns_theta_full 27.41
_diffrn_reflns_theta_max 27.41
_diffrn_reflns_theta_min 1.60
_exptl_absorpt_coefficient_mu 3.627
_exptl_absorpt_correction_T_max 0.7131
_exptl_absorpt_correction_T_min 0.7131
_exptl_absorpt_correction_type multi-scan
_exptl_crystal_colour colorless
_exptl_crystal_density_diffrn 1.818
_exptl_crystal_density_method 'not measured'
_exptl_crystal_description block
_exptl_crystal_F_000 5680
_exptl_crystal_size_max 0.10
_exptl_crystal_size_mid 0.10
_exptl_crystal_size_min 0.10
_refine_diff_density_max 9.329
_refine_diff_density_min -5.893
_refine_diff_density_rms 0.527
_refine_ls_extinction_method none
_refine_ls_goodness_of_fit_ref 1.163
_refine_ls_hydrogen_treatment constr
_refine_ls_matrix_type full
_refine_ls_number_parameters 62
_refine_ls_number_reflns 1107
_refine_ls_number_restraints 0
_refine_ls_restrained_S_all 1.163
_refine_ls_R_factor_all 0.1320
_refine_ls_R_factor_gt 0.1289
_refine_ls_shift/su_max 0.000
_refine_ls_shift/su_mean 0.000
_refine_ls_structure_factor_coef Fsqd
_refine_ls_weighting_details 'calc w=1/[\s^2^(Fo^2^)+(0.3400P)^2^+0.0000P] where P=(Fo^2^+2Fc^2^)/3'
_refine_ls_weighting_scheme calc
_refine_ls_wR_factor_gt 0.3774
_refine_ls_wR_factor_ref 0.3862
_reflns_number_gt 1003
_reflns_number_total 1107
_reflns_threshold_expression >2sigma(I)
_cod_data_source_file cg100725j_si_001.cif
_cod_data_source_block squeezed
_cod_original_sg_symbol_H-M Fm-3
_cod_database_code 4501931

loop_
_symmetry_equiv_pos_as_xyz
'x, y, z'
'-x, -y, z'
'-x, y, -z'
'x, -y, -z'
'z, x, y'
'z, -x, -y'
'-z, -x, y'
'-z, x, -y'
'y, z, x'
'-y, z, -x'
'y, -z, -x'
'-y, -z, x'
'x, y+1/2, z+1/2'
'-x, -y+1/2, z+1/2'
'-x, y+1/2, -z+1/2'
'x, -y+1/2, -z+1/2'
'z, x+1/2, y+1/2'
'z, -x+1/2, -y+1/2'
'-z, -x+1/2, y+1/2'
'-z, x+1/2, -y+1/2'
'y, z+1/2, x+1/2'
'-y, z+1/2, -x+1/2'
'y, -z+1/2, -x+1/2'
'-y, -z+1/2, x+1/2'
'x+1/2, y, z+1/2'
'-x+1/2, -y, z+1/2'
'-x+1/2, y, -z+1/2'
'x+1/2, -y, -z+1/2'
'z+1/2, x, y+1/2'
'z+1/2, -x, -y+1/2'
'-z+1/2, -x, y+1/2'
'-z+1/2, x, -y+1/2'
'y+1/2, z, x+1/2'
'-y+1/2, z, -x+1/2'
'y+1/2, -z, -x+1/2'
'-y+1/2, -z, x+1/2'
'x+1/2, y+1/2, z'
'-x+1/2, -y+1/2, z'
'-x+1/2, y+1/2, -z'
'x+1/2, -y+1/2, -z'
'z+1/2, x+1/2, y'
'z+1/2, -x+1/2, -y'
'-z+1/2, -x+1/2, y'
'-z+1/2, x+1/2, -y'
'y+1/2, z+1/2, x'
'-y+1/2, z+1/2, -x'
'y+1/2, -z+1/2, -x'
'-y+1/2, -z+1/2, x'
'-x, -y, -z'
'x, y, -z'
'x, -y, z'
'-x, y, z'
'-z, -x, -y'
'-z, x, y'
'z, x, -y'
'z, -x, y'
'-y, -z, -x'
'y, -z, x'
'-y, z, x'
'y, z, -x'
'-x, -y+1/2, -z+1/2'
'x, y+1/2, -z+1/2'
'x, -y+1/2, z+1/2'
'-x, y+1/2, z+1/2'
'-z, -x+1/2, -y+1/2'
'-z, x+1/2, y+1/2'
'z, x+1/2, -y+1/2'
'z, -x+1/2, y+1/2'
'-y, -z+1/2, -x+1/2'
'y, -z+1/2, x+1/2'
'-y, z+1/2, x+1/2'
'y, z+1/2, -x+1/2'
'-x+1/2, -y, -z+1/2'
'x+1/2, y, -z+1/2'
'x+1/2, -y, z+1/2'
'-x+1/2, y, z+1/2'
'-z+1/2, -x, -y+1/2'
'-z+1/2, x, y+1/2'
'z+1/2, x, -y+1/2'
'z+1/2, -x, y+1/2'
'-y+1/2, -z, -x+1/2'
'y+1/2, -z, x+1/2'
'-y+1/2, z, x+1/2'
'y+1/2, z, -x+1/2'
'-x+1/2, -y+1/2, -z'
'x+1/2, y+1/2, -z'
'x+1/2, -y+1/2, z'
'-x+1/2, y+1/2, z'
'-z+1/2, -x+1/2, -y'
'-z+1/2, x+1/2, y'
'z+1/2, x+1/2, -y'
'z+1/2, -x+1/2, y'
'-y+1/2, -z+1/2, -x'
'y+1/2, -z+1/2, x'
'-y+1/2, z+1/2, x'
'y+1/2, z+1/2, -x'

loop_
_atom_site_label
_atom_site_type_symbol
_atom_site_fract_x
_atom_site_fract_y
_atom_site_fract_z
_atom_site_U_iso_or_equiv
_atom_site_adp_type
_atom_site_occupancy
_atom_site_symmetry_multiplicity
_atom_site_calc_flag
_atom_site_refinement_flags
N N 0.3500(2) 0.3450(2) 0.0508(2) 0.0183(11) Uani 1 1 d .
Zn1 Zn 0.35702(3) 0.35702(3) 0.14298(3) 0.0134(7) Uani 1 3 d S
Zn2 Zn 0.30268(4) 0.19732(4) 0.19732(4) 0.0491(9) Uani 1 3 d S
O1 O 0.3281(2) 0.25815(18) 0.13368(16) 0.0245(11) Uani 1 1 d .
O2 O 0.3130(3) 0.1861(2) 0.0626(2) 0.0418(13) Uani 1 1 d .
O3 O 0.2500 0.2500 0.2500 0.011(2) Uani 1 12 d S
C1 C 0.3248(2) 0.2396(2) 0.0783(2) 0.0209(12) Uani 1 1 d .
C3 C 0.3366(2) 0.2860(2) 0.03171(18) 0.0138(11) Uani 1 1 d .
C4 C 0.3576(3) 0.3778(4) 0.0000 0.0236(17) Uani 1 2 d S
H4 H 0.387(4) 0.424(4) 0.0000 0.02(2) Uiso 1 2 d S

loop_
_atom_site_aniso_label
_atom_site_aniso_U_11
_atom_site_aniso_U_22
_atom_site_aniso_U_33
_atom_site_aniso_U_23
_atom_site_aniso_U_13
_atom_site_aniso_U_12
N 0.024(2) 0.016(2) 0.015(2) -0.0031(17) -0.0045(16) 0.0030(15)
Zn1 0.0134(7) 0.0134(7) 0.0134(7) -0.00257(16) -0.00257(16) 0.00257(16)
Zn2 0.0491(9) 0.0491(9) 0.0491(9) 0.0023(4) -0.0023(4) -0.0023(4)
O1 0.036(2) 0.028(2) 0.0101(16) 0.0023(14) 0.0031(15) -0.0007(16)
O2 0.068(3) 0.033(2) 0.025(2) 0.0075(18) 0.002(2) -0.017(2)
O3 0.011(2) 0.011(2) 0.011(2) 0.000 0.000 0.000
C1 0.020(2) 0.029(3) 0.014(2) 0.0051(18) 0.0006(17) -0.0013(18)
C3 0.018(2) 0.015(2) 0.008(2) -0.0039(16) 0.0002(16) -0.0002(17)
C4 0.030(4) 0.020(4) 0.021(4) 0.000 0.000 0.006(3)

loop_
_atom_type_symbol
_atom_type_description
_atom_type_scat_dispersion_real
_atom_type_scat_dispersion_imag
_atom_type_scat_source
C C 0.0033 0.0016 'International Tables Vol C Tables 4.2.6.8 and 6.1.1.4'
H H 0.0000 0.0000 'International Tables Vol C Tables 4.2.6.8 and 6.1.1.4'
N N 0.0061 0.0033 'International Tables Vol C Tables 4.2.6.8 and 6.1.1.4'
O O 0.0106 0.0060 'International Tables Vol C Tables 4.2.6.8 and 6.1.1.4'
Zn Zn 0.2839 1.4301 'International Tables Vol C Tables 4.2.6.8 and 6.1.1.4'

loop_
_geom_angle_atom_site_label_1
_geom_angle_atom_site_label_2
_geom_angle_atom_site_label_3
_geom_angle
_geom_angle_site_symmetry_1
_geom_angle_site_symmetry_3
C4 N C3 106.0(5) . .
C4 N Zn1 138.2(4) . .
C3 N Zn1 115.7(3) . .
N Zn1 N 101.09(17) 32 23
N Zn1 N 101.09(17) 32 .
N Zn1 N 101.09(17) 23 .
N Zn1 O1 76.51(17) 32 32
N Zn1 O1 102.49(16) 23 32
N Zn1 O1 156.32(18) . 32
N Zn1 O1 102.49(16) 32 .
N Zn1 O1 156.32(18) 23 .
N Zn1 O1 76.51(17) . .
O1 Zn1 O1 81.01(14) 32 .
N Zn1 O1 156.32(18) 32 23
N Zn1 O1 76.51(17) 23 23
N Zn1 O1 102.49(16) . 23
O1 Zn1 O1 81.01(14) 32 23
O1 Zn1 O1 81.01(14) . 23
O3 Zn2 O1 100.25(12) . 43
O3 Zn2 O1 100.25(12) . 34
O1 Zn2 O1 116.91(7) 43 34
O3 Zn2 O1 100.25(12) . .
O1 Zn2 O1 116.91(7) 43 .
O1 Zn2 O1 116.91(7) 34 .
C1 O1 Zn2 115.6(4) . .
C1 O1 Zn1 113.8(3) . .
Zn2 O1 Zn1 130.52(19) . .
Zn2 O3 Zn2 109.5 16 .
Zn2 O3 Zn2 109.5 16 38
Zn2 O3 Zn2 109.5 . 38
Zn2 O3 Zn2 109.5 16 27
Zn2 O3 Zn2 109.5 . 27
Zn2 O3 Zn2 109.5 38 27
O2 C1 O1 124.8(5) . .
O2 C1 C3 119.7(4) . .
O1 C1 C3 115.5(5) . .
C3 C3 N 107.5(2) 50 .
C3 C3 C1 134.3(3) 50 .
N C3 C1 118.2(4) . .
N C4 N 112.9(7) 50 .

loop_
_geom_bond_atom_site_label_1
_geom_bond_atom_site_label_2
_geom_bond_distance
_geom_bond_site_symmetry_2
N C4 1.341(7) .
N C3 1.396(6) .
N Zn1 2.051(4) .
Zn1 N 2.051(4) 32
Zn1 N 2.051(4) 23
Zn1 O1 2.276(4) 32
Zn1 O1 2.276(4) .
Zn1 O1 2.276(4) 23
Zn2 O3 2.0075(17) .
Zn2 O1 2.016(4) 43
Zn2 O1 2.016(4) 34
Zn2 O1 2.016(4) .
O1 C1 1.286(6) .
O2 C1 1.255(7) .
O3 Zn2 2.0075(17) 16
O3 Zn2 2.0075(17) 38
O3 Zn2 2.0075(17) 27
C1 C3 1.469(6) .
C3 C3 1.395(8) 50
C4 N 1.341(7) 50
